data_2213296
loop_
_publ_author_name
'Siero\'n, Les\/law'

_publ_section_title
;
 Benzotriazolium perchlorate monohydrate
;
_journal_coeditor_code FB2047
_journal_issue 5
_journal_name_full 'Acta Crystallographica Section E'
_journal_page_first o2089
_journal_page_last o2090
_journal_paper_doi 10.1107/S1600536807013542
_journal_volume 63
_journal_year 2007
_chemical_formula_iupac 'C6 H6 N3 +, Cl O4 -, H2 O'
_chemical_formula_moiety 'C6 H6 N3 +, Cl O4 -, H2 O'
_chemical_formula_sum 'C6 H8 Cl N3 O5'
_chemical_formula_weight 237.60
_chemical_name_systematic
;
Benzotriazolium perchlorate monohydrate
;
_space_group_IT_number 2
_symmetry_cell_setting triclinic
_symmetry_space_group_name_Hall '-P 1'
_symmetry_space_group_name_H-M 'P -1'
_atom_sites_solution_hydrogens difmap
_atom_sites_solution_primary direct
_atom_sites_solution_secondary direct
_cell_angle_alpha 74.023(3)
_cell_angle_beta 74.335(3)
_cell_angle_gamma 87.246(2)
_cell_formula_units_Z 2
_cell_length_a 7.4227(2)
_cell_length_b 8.0524(2)
_cell_length_c 8.8973(3)
_cell_measurement_reflns_used 2865
_cell_measurement_temperature 298
_cell_measurement_theta_max 29.55
_cell_measurement_theta_min 3.24
_cell_volume 492.07(3)
_computing_cell_refinement 'CrysAlis RED (Oxford Diffraction, 2006)'
_computing_data_collection 'CrysAlis CCD (Oxford Diffraction, 2006)'
_computing_data_reduction 'CrysAlis RED'
_computing_molecular_graphics 'SHELXTL and Mercury (Macrae <i>et al.</i>,  2006)'
_computing_publication_material 'PLATON (Spek, 2003)'
_computing_structure_refinement 'SHELXTL (Sheldrick, 2001)'
_computing_structure_solution 'SIR97 (Altomare <i>et al.</i>,  1999)'
_diffrn_ambient_temperature 298
_diffrn_detector_area_resol_mean 8.2356
_diffrn_measured_fraction_theta_full 0.998
_diffrn_measured_fraction_theta_max 0.998
_diffrn_measurement_device 'Kuma KM-4 CCD'
_diffrn_measurement_method \w
_diffrn_radiation_monochromator graphite
_diffrn_radiation_type MoK\a
_diffrn_radiation_wavelength 0.71073
_diffrn_reflns_av_R_equivalents 0.0244
_diffrn_reflns_av_sigmaI/netI 0.0162
_diffrn_reflns_limit_h_max 9
_diffrn_reflns_limit_h_min -9
_diffrn_reflns_limit_k_max 9
_diffrn_reflns_limit_k_min -9
_diffrn_reflns_limit_l_max 10
_diffrn_reflns_limit_l_min -10
_diffrn_reflns_number 5415
_diffrn_reflns_reduction_process
;
;
_diffrn_reflns_theta_full 26.00
_diffrn_reflns_theta_max 26.00
_diffrn_reflns_theta_min 3.24
_diffrn_standards_number 0
_exptl_absorpt_coefficient_mu 0.396
_exptl_absorpt_correction_T_max 0.893
_exptl_absorpt_correction_T_min 0.827
_exptl_absorpt_correction_type multi-scan
_exptl_absorpt_process_details '(CrysAlis RED; Oxford Diffraction, 2006)'
_exptl_crystal_colour colourless
_exptl_crystal_density_diffrn 1.604
_exptl_crystal_density_method 'Not measured'
_exptl_crystal_description Prism
_exptl_crystal_F_000 244
_exptl_crystal_size_max 0.50
_exptl_crystal_size_mid 0.50
_exptl_crystal_size_min 0.30
_refine_diff_density_max 0.262
_refine_diff_density_min -0.324
_refine_ls_extinction_coef 0.45(2)
_refine_ls_extinction_expression Fc^*^=kFc[1+0.001xFc^2^\l^3^/sin(2\q)]^-1/4^
_refine_ls_extinction_method SHELXTL
_refine_ls_goodness_of_fit_ref 1.091
_refine_ls_hydrogen_treatment mixed
_refine_ls_matrix_type full
_refine_ls_number_constraints 18
_refine_ls_number_parameters 151
_refine_ls_number_reflns 1925
_refine_ls_number_restraints 0
_refine_ls_restrained_S_all 1.091
_refine_ls_R_factor_all 0.0386
_refine_ls_R_factor_gt 0.0373
_refine_ls_shift/su_max 0.001
_refine_ls_shift/su_mean 0.000
_refine_ls_structure_factor_coef Fsqd
_refine_ls_weighting_details 'calc w=1/[\s^2^(Fo^2^)+(0.0555P)^2^+0.1556P] where P=(Fo^2^+2Fc^2^)/3'
_refine_ls_weighting_scheme calc
_refine_ls_wR_factor_gt 0.1038
_refine_ls_wR_factor_ref 0.1049
_reflns_number_gt 1842
_reflns_number_total 1925
_reflns_threshold_expression I>2\s(I)
_cod_data_source_file fb2047.cif
_cod_data_source_block I
_cod_database_code 2213296
_cod_database_fobs_code 2213296

loop_
_symmetry_equiv_pos_site_id
_symmetry_equiv_pos_as_xyz
1 x,y,z
2 -x,-y,-z

loop_
_atom_site_type_symbol
_atom_site_label
_atom_site_fract_x
_atom_site_fract_y
_atom_site_fract_z
_atom_site_U_iso_or_equiv
_atom_site_adp_type
_atom_site_calc_flag
_atom_site_refinement_flags
_atom_site_occupancy
N N1 0.6077(2) 0.7487(2) 0.1068(2) 0.0540(4) Uani d . 1
H H1 0.539(4) 0.778(3) 0.184(4) 0.075(8) Uiso d . 1
N N2 0.6810(3) 0.8677(2) -0.0275(2) 0.0638(5) Uani d . 1
N N3 0.7791(3) 0.7825(2) -0.1270(2) 0.0582(5) Uani d . 1
H H3 0.830(4) 0.833(4) -0.211(3) 0.075(8) Uiso d . 1
C C4 0.8482(3) 0.4673(3) -0.1179(3) 0.0556(5) Uani d . 1
H H4 0.9235 0.4812 -0.2230 0.077(7) Uiso calc R 1
C C5 0.8054(3) 0.3082(3) -0.0087(3) 0.0624(6) Uani d . 1
H H5 0.8536 0.2108 -0.0407 0.074(7) Uiso calc R 1
C C6 0.6905(3) 0.2862(3) 0.1515(3) 0.0646(6) Uani d . 1
H H6 0.6657 0.1750 0.2206 0.076(7) Uiso calc R 1
C C7 0.6146(3) 0.4228(3) 0.2080(3) 0.0575(5) Uani d . 1
H H7 0.5400 0.4083 0.3133 0.072(7) Uiso calc R 1
C C8 0.6566(2) 0.5855(2) 0.0969(2) 0.0444(4) Uani d . 1
C C9 0.7706(2) 0.6082(2) -0.0604(2) 0.0450(4) Uani d . 1
O O1 0.3697(3) 0.8091(3) 0.3658(2) 0.0930(7) Uani d . 1
H H11 0.3830 0.8770 0.4161 0.149(17) Uiso d R 1
H H12 0.2594 0.7769 0.3986 0.115(12) Uiso d R 1
O O2 0.0353(3) 0.2147(3) 0.4619(2) 0.0855(6) Uani d . 1
O O3 0.3183(2) 0.1056(2) 0.5049(3) 0.0860(6) Uani d . 1
O O4 0.0548(3) 0.0865(3) 0.7246(2) 0.0929(6) Uani d . 1
O O5 0.2057(3) 0.3536(2) 0.5799(3) 0.0900(6) Uani d . 1
Cl Cl 0.15385(6) 0.19088(6) 0.56963(5) 0.0487(2) Uani d . 1

loop_
_atom_site_aniso_label
_atom_site_aniso_U_11
_atom_site_aniso_U_22
_atom_site_aniso_U_33
_atom_site_aniso_U_12
_atom_site_aniso_U_13
_atom_site_aniso_U_23
N1 0.0526(9) 0.0525(9) 0.0553(10) -0.0004(7) -0.0042(8) -0.0219(8)
N2 0.0687(11) 0.0448(9) 0.0717(12) -0.0019(8) -0.0084(9) -0.0158(8)
N3 0.0633(10) 0.0494(9) 0.0494(10) -0.0059(8) -0.0023(8) -0.0043(8)
C4 0.0509(10) 0.0655(12) 0.0536(11) 0.0060(9) -0.0104(8) -0.0255(9)
C5 0.0632(12) 0.0512(11) 0.0823(15) 0.0117(9) -0.0261(11) -0.0284(10)
C6 0.0678(13) 0.0463(11) 0.0734(14) -0.0029(9) -0.0215(11) -0.0028(10)
C7 0.0572(11) 0.0576(11) 0.0483(11) -0.0065(9) -0.0081(9) -0.0040(9)
C8 0.0406(8) 0.0484(9) 0.0440(9) -0.0026(7) -0.0093(7) -0.0139(7)
C9 0.0423(9) 0.0474(9) 0.0433(9) -0.0018(7) -0.0094(7) -0.0104(7)
O1 0.0596(11) 0.1402(19) 0.0946(14) 0.0028(11) -0.0046(9) -0.0726(14)
O2 0.0825(12) 0.1069(14) 0.0670(11) -0.0006(10) -0.0290(9) -0.0144(10)
O3 0.0620(10) 0.0776(11) 0.1139(15) 0.0121(8) 0.0004(9) -0.0440(11)
O4 0.1075(15) 0.0970(14) 0.0490(9) -0.0135(11) 0.0056(9) -0.0024(9)
O5 0.0955(13) 0.0663(11) 0.1140(16) -0.0030(9) -0.0146(11) -0.0463(11)
Cl 0.0482(3) 0.0499(3) 0.0437(3) 0.00127(18) -0.00339(19) -0.01428(19)

loop_
_atom_type_symbol
_atom_type_description
_atom_type_scat_dispersion_real
_atom_type_scat_dispersion_imag
_atom_type_scat_source
O O 0.0106 0.0060 'International Tables Vol C Tables 4.2.6.8 and 6.1.1.4'
N N 0.0061 0.0033 'International Tables Vol C Tables 4.2.6.8 and 6.1.1.4'
Cl Cl 0.1484 0.1585 'International Tables Vol C Tables 4.2.6.8 and 6.1.1.4'
H H 0.0000 0.0000 'International Tables Vol C Tables 4.2.6.8 and 6.1.1.4'
C C 0.0033 0.0016 'International Tables Vol C Tables 4.2.6.8 and 6.1.1.4'

loop_
_geom_angle_atom_site_label_1
_geom_angle_atom_site_label_2
_geom_angle_atom_site_label_3
_geom_angle
N2 N1 C8 112.87(17)
N2 N1 H1 119.2(19)
C8 N1 H1 127.9(19)
N1 N2 N3 104.84(16)
N2 N3 C9 113.31(17)
N2 N3 H3 118(2)
C9 N3 H3 129(2)
C5 C4 C9 115.45(19)
C5 C4 H4 122.3
C9 C4 H4 122.3
C4 C5 C6 122.48(19)
C4 C5 H5 118.8
C6 C5 H5 118.8
C7 C6 C5 122.3(2)
C7 C6 H6 118.9
C5 C6 H6 118.9
C6 C7 C8 115.58(19)
C6 C7 H7 122.2
C8 C7 H7 122.2
N1 C8 C9 104.75(16)
N1 C8 C7 132.81(18)
C9 C8 C7 122.44(18)
N3 C9 C8 104.23(16)
N3 C9 C4 134.02(18)
C8 C9 C4 121.75(17)
H1 O1 H11 125.5
H1 O1 H12 126.3
H11 O1 H12 106.7
O3 Cl O2 108.14(12)
O4 Cl O2 108.51(12)
O5 Cl O2 109.78(13)
O4 Cl O3 110.04(13)
O5 Cl O3 109.37(11)
O5 Cl O4 110.94(13)

loop_
_geom_bond_atom_site_label_1
_geom_bond_atom_site_label_2
_geom_bond_distance
N1 N2 1.308(3)
N1 C8 1.367(3)
N1 H1 0.82(3)
N2 N3 1.312(3)
N3 C9 1.362(3)
N3 H3 0.75(3)
C4 C5 1.369(3)
C4 C9 1.407(3)
C4 H4 0.93
C5 C6 1.418(3)
C5 H5 0.93
C6 C7 1.368(3)
C6 H6 0.93
C7 C8 1.397(3)
C7 H7 0.93
C8 C9 1.394(2)
O1 H11 0.82
O1 H12 0.82
O2 Cl 1.4378(18)
O3 Cl 1.4319(16)
O4 Cl 1.4218(17)
O5 Cl 1.4164(17)

loop_
_geom_hbond_atom_site_label_D
_geom_hbond_atom_site_label_H
_geom_hbond_atom_site_label_A
_geom_hbond_site_symmetry_A
_geom_hbond_distance_DH
_geom_hbond_distance_HA
_geom_hbond_distance_DA
_geom_hbond_angle_DHA
_geom_hbond_publ_flag
N1 H1 O1 . 0.82(3) 1.83(3) 2.646(2) 171(3) yes
N3 H3 O2 2_665 0.75(3) 2.32(3) 2.920(3) 139(3) yes
N3 H3 O4 1_664 0.75(3) 2.54(3) 3.027(3) 124(2) yes
O1 H12 O2 2_566 0.82 2.21 2.972(3) 154 yes
O1 H11 O3 1_565 0.82 2.18 2.943(3) 155 yes
O1 H11 O3 2_666 0.82 2.52 3.031(3) 121 yes

loop_
_cod_related_entry_id
_cod_related_entry_database
_cod_related_entry_code
1 ChemSpider 30655222
